data_7000018
loop_
_publ_author_name
'Gasperov, Vesna'
'Galbraith, Stuart G.'
'Lindoy, Leonard F.'
'Rumbel, Brendan R.'
'Skelton, Brian W.'
'Tasker, Peter A.'
'White, Allan H.'

_publ_section_title
;
 A study of the complexation and extraction of Cu(II) sulfate and
 Ni(II) sulfate by N3O2-donor macrocycles.
;
_journal_issue 1
_journal_name_full 'Dalton transactions (Cambridge, England : 2003)'
_journal_page_first 139
_journal_page_last 145
_journal_paper_doi 10.1039/b415189e
_journal_year 2005
_chemical_formula_sum 'C20 H41 N3 Ni O13 S'
_chemical_formula_weight 622.31
_space_group_IT_number 14
_symmetry_cell_setting monoclinic
_symmetry_space_group_name_Hall '-P 2ybc'
_symmetry_space_group_name_H-M 'P 1 21/c 1'
_atom_sites_solution_hydrogens difmap
_atom_sites_solution_primary direct
_atom_sites_solution_secondary difmap
_audit_creation_date 99-05-25
_audit_creation_method Xtal3.6
_cell_angle_alpha 90.00000
_cell_angle_beta 97.7320(10)
_cell_angle_gamma 90.00000
_cell_formula_units_Z 16
_cell_length_a 25.092(2)
_cell_length_b 38.474(3)
_cell_length_c 11.6660(10)
_cell_measurement_reflns_used 8192
_cell_measurement_temperature 293(2)
_cell_measurement_theta_max 25
_cell_measurement_theta_min 2.4
_cell_volume 11159.8(16)
_computing_cell_refinement 'Siemens SAINT (Siemens, 1995)'
_computing_data_collection 'Siemens SMART (Siemens, 1995)'
_computing_data_reduction 'xtal SORTRF'
_computing_molecular_graphics xtal
_computing_publication_material 'xtal BONDLA CIFIO'
_computing_structure_refinement 'xtal CRYLSQ'
_computing_structure_solution xtal
_diffrn_ambient_temperature 293(2)
_diffrn_measured_fraction_theta_full 1.0
_diffrn_measured_fraction_theta_max 1.0
_diffrn_measurement_device_type
;
Bruker SMART CCD diffractometer
;
_diffrn_measurement_method '\w scans'
_diffrn_radiation_detector 'CCD area detector'
_diffrn_radiation_monochromator graphite
_diffrn_radiation_source 'sealed tube'
_diffrn_radiation_type 'Mo K\a'
_diffrn_radiation_wavelength .71073
_diffrn_reflns_av_R_equivalents .047
_diffrn_reflns_av_sigmaI/netI .037
_diffrn_reflns_limit_h_max 29
_diffrn_reflns_limit_h_min -29
_diffrn_reflns_limit_k_max 45
_diffrn_reflns_limit_k_min -45
_diffrn_reflns_limit_l_max 13
_diffrn_reflns_limit_l_min -13
_diffrn_reflns_number 121685
_diffrn_reflns_theta_full 24.97
_diffrn_reflns_theta_max 24.97
_diffrn_reflns_theta_min .98
_diffrn_standards_decay_% 0
_exptl_absorpt_coefficient_mu .837
_exptl_absorpt_correction_T_max .894
_exptl_absorpt_correction_T_min .682
_exptl_absorpt_correction_type multi-scan
_exptl_absorpt_process_details
;
SADABS; Sheldrick, 1996
;
_exptl_crystal_colour blue
_exptl_crystal_density_diffrn 1.482
_exptl_crystal_density_method 'not measured'
_exptl_crystal_description prism
_exptl_crystal_F_000 5280
_exptl_crystal_size_max .40
_exptl_crystal_size_mid .35
_exptl_crystal_size_min .27
_refine_diff_density_max 2.232
_refine_diff_density_min -.835
_refine_ls_extinction_method none
_refine_ls_goodness_of_fit_all 1.958
_refine_ls_goodness_of_fit_ref 1.98
_refine_ls_hydrogen_treatment noref
_refine_ls_matrix_type atomblock
_refine_ls_number_constraints 0
_refine_ls_number_parameters 1422
_refine_ls_number_reflns 16596
_refine_ls_number_restraints 0
_refine_ls_R_factor_all .092
_refine_ls_R_factor_gt .079
_refine_ls_shift/su_max .068
_refine_ls_shift/su_mean .002
_refine_ls_structure_factor_coef F
_refine_ls_weighting_scheme calc
_refine_ls_wR_factor_all .102
_refine_ls_wR_factor_ref .099
_reflns_d_resolution_high .842
_reflns_d_resolution_low 20.796
_reflns_Friedel_coverage 0
_reflns_limit_h_max 29
_reflns_limit_h_min 0
_reflns_limit_k_max 45
_reflns_limit_k_min 0
_reflns_limit_l_max 13
_reflns_limit_l_min -13
_reflns_number_gt 16596
_reflns_number_total 19565
_reflns_threshold_expression 'F    > 4.00 sig(F   )'
_cod_data_source_file b415189e.txt
_cod_data_source_block llvg4
_cod_original_sg_symbol_Hall -p_2ybc
_cod_original_sg_symbol_H-M P_1_21/c_1
_cod_original_formula_sum 'C20 H41 N3 Ni1 O13 S1'
_cod_database_code 7000018

loop_
_symmetry_equiv_pos_as_xyz
+x,+y,+z
-x,1/2+y,1/2-z
-x,-y,-z
+x,1/2-y,1/2+z

loop_
_atom_site_label
_atom_site_fract_x
_atom_site_fract_y
_atom_site_fract_z
_atom_site_U_iso_or_equiv
_atom_site_adp_type
_atom_site_calc_flag
_atom_site_calc_attached_atom
_atom_site_occupancy
_atom_site_disorder_assembly
_atom_site_disorder_group
Ni1 .59366(2) .182768(17) .56181(6) .0164(3) Uani ? ? 1.00000 ? ?
Ni2 .90185(2) .933683(17) .44919(6) .0167(3) Uani ? ? 1.00000 ? ?
Ni3 .60884(3) .681182(17) .56428(6) .0175(3) Uani ? ? 1.00000 ? ?
Ni4 .10514(2) .931259(17) .07357(6) .0164(3) Uani ? ? 1.00000 ? ?
O1 .57914(14) .23536(9) .5303(3) .0228(18) Uani ? ? 1.00000 ? ?
O10 .51136(15) .17347(11) .5159(3) .031(2) Uani ? ? 1.00000 ? ?
O10' .57860(14) .19121(10) .7324(3) .0210(18) Uani ? ? 1.00000 ? ?
N10 .61068(16) .13031(11) .5864(4) .019(2) Uani ? ? 1.00000 ? ?
C11 .6018(2) .11420(13) .4697(5) .019(2) Uani ? ? 1.00000 ? ?
C12 .6272(2) .13702(14) .3858(5) .022(3) Uani ? ? 1.00000 ? ?
N13 .60535(17) .17261(12) .3890(4) .021(2) Uani ? ? 1.00000 ? ?
C14 .6382(2) .19913(14) .3368(5) .023(3) Uani ? ? 1.00000 ? ?
C141 .6636(2) .18712(14) .2331(5) .022(3) Uani ? ? 1.00000 ? ?
C142 .6342(2) .18723(16) .1231(5) .029(3) Uani ? ? 1.00000 ? ?
C143 .6583(3) .17867(17) .0270(5) .035(3) Uani ? ? 1.00000 ? ?
C144 .7126(3) .17054(17) .0402(5) .036(3) Uani ? ? 1.00000 ? ?
C145 .7427(2) .16994(17) .1496(6) .032(3) Uani ? ? 1.00000 ? ?
C146 .7171(2) .17762(14) .2463(5) .026(3) Uani ? ? 1.00000 ? ?
O15 .74247(15) .17539(11) .3581(3) .030(2) Uani ? ? 1.00000 ? ?
C16 .7987(2) .17885(17) .3773(6) .035(3) Uani ? ? 1.00000 ? ?
C11' .6662(2) .12524(14) .6446(5) .021(3) Uani ? ? 1.00000 ? ?
C12' .6874(2) .15833(14) .7042(5) .024(3) Uani ? ? 1.00000 ? ?
N13' .67744(16) .18765(11) .6224(4) .018(2) Uani ? ? 1.00000 ? ?
C14' .6980(2) .22149(14) .6726(5) .023(3) Uani ? ? 1.00000 ? ?
C141' .7551(2) .22096(13) .7318(5) .021(2) Uani ? ? 1.00000 ? ?
C142' .7672(2) .22852(14) .8476(5) .029(3) Uani ? ? 1.00000 ? ?
C143' .8193(3) .22780(17) .9044(6) .038(3) Uani ? ? 1.00000 ? ?
C144' .8611(2) .22020(14) .8441(6) .033(3) Uani ? ? 1.00000 ? ?
C145' .8507(2) .21173(16) .7268(5) .030(3) Uani ? ? 1.00000 ? ?
C146' .7987(2) .21283(14) .6707(5) .022(3) Uani ? ? 1.00000 ? ?
O15' .78471(15) .20508(11) .5543(3) .031(2) Uani ? ? 1.00000 ? ?
C16' .8169(3) .18097(18) .5046(6) .041(4) Uani ? ? 1.00000 ? ?
O2 .91223(14) .98610(9) .4822(3) .0212(18) Uani ? ? 1.00000 ? ?
O20 .98337(14) .92368(10) .5069(4) .029(2) Uani ? ? 1.00000 ? ?
O20' .91984(14) .94088(10) .2804(3) .025(2) Uani ? ? 1.00000 ? ?
N20 .88810(16) .88075(11) .4246(4) .019(2) Uani ? ? 1.00000 ? ?
C21 .8970(2) .86492(14) .5425(5) .024(3) Uani ? ? 1.00000 ? ?
C22 .8693(2) .88658(15) .6255(5) .024(3) Uani ? ? 1.00000 ? ?
N23 .88610(16) .92366(11) .6203(4) .018(2) Uani ? ? 1.00000 ? ?
C24 .8467(2) .94787(14) .6640(5) .024(3) Uani ? ? 1.00000 ? ?
C241 .8277(2) .93771(14) .7765(5) .021(3) Uani ? ? 1.00000 ? ?
C242 .8630(2) .93089(19) .8760(6) .037(3) Uani ? ? 1.00000 ? ?
C243 .8453(3) .9232(2) .9802(5) .049(4) Uani ? ? 1.00000 ? ?
C244 .7917(3) .92283(18) .9877(6) .038(3) Uani ? ? 1.00000 ? ?
C245 .7552(2) .92969(18) .8927(6) .039(4) Uani ? ? 1.00000 ? ?
C246 .7730(2) .93608(17) .7873(5) .033(3) Uani ? ? 1.00000 ? ?
O25 .73553(18) .94643(12) .6966(4) .041(2) Uani ? ? 1.00000 ? ?
C26 .7086(3) .91894(18) .6333(6) .040(4) Uani ? ? 1.00000 ? ?
C21' .8330(2) .87512(15) .3629(5) .028(3) Uani ? ? 1.00000 ? ?
C22' .8123(2) .90760(15) .3011(5) .025(3) Uani ? ? 1.00000 ? ?
N23' .81911(17) .93713(11) .3812(4) .021(2) Uani ? ? 1.00000 ? ?
C24' .7977(2) .97049(14) .3326(5) .023(3) Uani ? ? 1.00000 ? ?
C241' .7388(2) .96941(14) .2792(5) .023(3) Uani ? ? 1.00000 ? ?
C242' .7233(2) .97992(16) .1665(5) .031(3) Uani ? ? 1.00000 ? ?
C243' .6696(3) .97993(16) .1164(6) .036(3) Uani ? ? 1.00000 ? ?
C244' .6310(2) .96820(17) .1811(6) .036(3) Uani ? ? 1.00000 ? ?
C245' .6442(2) .95792(16) .2951(6) .032(3) Uani ? ? 1.00000 ? ?
C246' .6984(2) .95769(14) .3435(5) .024(3) Uani ? ? 1.00000 ? ?
O25' .71599(15) .94750(12) .4542(3) .035(2) Uani ? ? 1.00000 ? ?
C26' .6784(2) .93156(15) .5210(5) .028(3) Uani ? ? 1.00000 ? ?
O3 .59820(15) .73479(10) .5370(3) .027(2) Uani ? ? 1.00000 ? ?
O30 .52750(14) .67250(10) .5056(3) .026(2) Uani ? ? 1.00000 ? ?
O30' .59152(15) .68792(10) .7329(3) .027(2) Uani ? ? 1.00000 ? ?
N30 .62239(16) .62820(11) .5850(4) .018(2) Uani ? ? 1.00000 ? ?
C31 .6135(2) .61327(13) .4674(5) .020(2) Uani ? ? 1.00000 ? ?
C32 .6410(2) .63592(14) .3860(5) .024(3) Uani ? ? 1.00000 ? ?
N33 .62382(17) .67259(12) .3914(4) .023(2) Uani ? ? 1.00000 ? ?
C34 .6624(2) .69754(15) .3496(5) .028(3) Uani ? ? 1.00000 ? ?
C341 .6823(2) .68719(13) .2377(5) .022(3) Uani ? ? 1.00000 ? ?
C342 .6462(2) .68058(18) .1378(5) .035(3) Uani ? ? 1.00000 ? ?
C343 .6639(3) .67262(18) .0324(5) .036(3) Uani ? ? 1.00000 ? ?
C344 .7185(3) .67199(16) .0272(6) .036(3) Uani ? ? 1.00000 ? ?
C345 .7547(2) .67880(17) .1205(7) .040(4) Uani ? ? 1.00000 ? ?
C346 .7365(2) .68625(14) .2269(6) .030(3) Uani ? ? 1.00000 ? ?
O35 .77448(17) .69610(11) .3194(4) .040(2) Uani ? ? 1.00000 ? ?
C36 .8028(2) .66828(16) .3797(5) .032(3) Uani ? ? 1.00000 ? ?
C31' .6771(2) .62202(14) .6458(5) .023(3) Uani ? ? 1.00000 ? ?
C32' .6982(2) .65419(14) .7105(5) .023(3) Uani ? ? 1.00000 ? ?
N33' .69133(17) .68395(11) .6321(4) .020(2) Uani ? ? 1.00000 ? ?
C34' .7134(2) .71738(14) .6833(5) .024(3) Uani ? ? 1.00000 ? ?
C341' .7717(2) .71610(14) .7357(5) .025(3) Uani ? ? 1.00000 ? ?
C342' .7870(2) .72555(14) .8503(5) .030(3) Uani ? ? 1.00000 ? ?
C343' .8414(3) .72462(16) .8994(6) .039(3) Uani ? ? 1.00000 ? ?
C344' .8801(3) .71492(17) .8335(7) .043(4) Uani ? ? 1.00000 ? ?
C345' .8663(2) .70459(16) .7206(6) .033(3) Uani ? ? 1.00000 ? ?
C346' .8129(2) .70539(15) .6712(5) .026(3) Uani ? ? 1.00000 ? ?
O35' .79495(16) .69451(11) .5590(4) .031(2) Uani ? ? 1.00000 ? ?
C36' .8327(2) .68112(17) .4907(6) .034(3) Uani ? ? 1.00000 ? ?
O4 .09144(15) .98387(10) .0468(3) .025(2) Uani ? ? 1.00000 ? ?
O40 .02325(15) .92067(11) .0287(3) .029(2) Uani ? ? 1.00000 ? ?
O40' .09133(14) .93918(9) .2449(3) .0196(17) Uani ? ? 1.00000 ? ?
N40 .12177(16) .87877(11) .0962(4) .017(2) Uani ? ? 1.00000 ? ?
C41 .1123(2) .86317(15) -.0215(5) .024(3) Uani ? ? 1.00000 ? ?
C42 .1366(2) .88608(13) -.1061(5) .021(3) Uani ? ? 1.00000 ? ?
N43 .11589(17) .92208(11) -.0995(4) .019(2) Uani ? ? 1.00000 ? ?
C44 .1485(2) .94882(14) -.1522(5) .021(3) Uani ? ? 1.00000 ? ?
C441 .1747(2) .93719(14) -.2544(5) .021(3) Uani ? ? 1.00000 ? ?
C442 .1466(2) .93662(15) -.3642(5) .027(3) Uani ? ? 1.00000 ? ?
C443 .1715(3) .9272(2) -.4598(5) .040(4) Uani ? ? 1.00000 ? ?
C444 .2255(3) .91800(17) -.4422(6) .036(3) Uani ? ? 1.00000 ? ?
C445 .2546(2) .91825(16) -.3318(6) .033(3) Uani ? ? 1.00000 ? ?
C446 .2284(2) .92638(14) -.2393(5) .023(3) Uani ? ? 1.00000 ? ?
O45 .25294(15) .92462(11) -.1246(3) .031(2) Uani ? ? 1.00000 ? ?
C46 .3095(2) .92576(16) -.1039(6) .034(3) Uani ? ? 1.00000 ? ?
C41' .1779(2) .87378(14) .1544(5) .024(3) Uani ? ? 1.00000 ? ?
C42' .1987(2) .90627(14) .2141(5) .023(3) Uani ? ? 1.00000 ? ?
N43' .18935(17) .93604(11) .1335(4) .021(2) Uani ? ? 1.00000 ? ?
C44' .2088(2) .96976(15) .1846(5) .026(3) Uani ? ? 1.00000 ? ?
C441' .2665(2) .96915(14) .2470(5) .026(3) Uani ? ? 1.00000 ? ?
C442' .2774(3) .97589(16) .3644(5) .034(3) Uani ? ? 1.00000 ? ?
C443' .3290(3) .97523(15) .4220(6) .037(3) Uani ? ? 1.00000 ? ?
C444' .3714(3) .96708(17) .3614(6) .040(3) Uani ? ? 1.00000 ? ?
C445' .3618(2) .96082(16) .2456(6) .036(3) Uani ? ? 1.00000 ? ?
C446' .3095(2) .96110(15) .1880(5) .027(3) Uani ? ? 1.00000 ? ?
O45' .29763(16) .95572(10) .0702(3) .028(2) Uani ? ? 1.00000 ? ?
C46' .3256(2) .92707(16) .0237(6) .038(3) Uani ? ? 1.00000 ? ?
S1 .51126(5) .76941(3) .75542(11) .0187(6) Uani ? ? 1.00000 ? ?
O11 .47122(18) .74876(11) .6875(4) .027(2) Uani ? ? .879(4) ? ?
O12 .56529(19) .75438(12) .7498(6) .046(3) Uani ? ? .879(4) ? ?
O13 .5015(2) .76873(12) .8761(4) .038(3) Uani ? ? .879(4) ? ?
O14 .51194(17) .80542(11) .7136(4) .026(2) Uani ? ? .879(4) ? ?
O11' .4525(11) .7535(7) .708(2) .018(6) Uiso ? ? .121(4) ? ?
O12' .522(2) .7683(13) .633(4) .065(13) Uiso ? ? .121(4) ? ?
O13' .5464(15) .7456(10) .817(3) .043(9) Uiso ? ? .121(4) ? ?
O14' .491(2) .8028(14) .808(5) .076(15) Uiso ? ? .121(4) ? ?
S2 -.00196(5) 1.01925(3) .24498(10) .0150(6) Uani ? ? 1.00000 ? ?
O21 -.0235(2) 1.02324(12) .3560(4) .030(3) Uani ? ? .831(4) ? ?
O22 .00337(18) 1.05405(11) .1960(4) .023(2) Uani ? ? .831(4) ? ?
O23 -.03788(18) .99733(11) .1666(4) .022(2) Uani ? ? .831(4) ? ?
O24 .05204(17) 1.00318(12) .2685(5) .033(3) Uani ? ? .831(4) ? ?
O21' -.0016(9) 1.0182(6) .112(2) .029(5) Uiso ? ? .169(4) ? ?
O22' -.0032(9) 1.0563(6) .278(2) .026(5) Uiso ? ? .169(4) ? ?
O23' -.0525(10) 1.0021(7) .271(2) .038(6) Uiso ? ? .169(4) ? ?
O24' .0402(9) .9989(6) .309(2) .030(5) Uiso ? ? .169(4) ? ?
S3 .50274(5) .88449(4) .24076(13) .0239(7) Uani ? ? 1.00000 ? ?
O31 .46741(16) .90608(10) .3020(4) .033(2) Uani ? ? 1.00000 ? ?
O32 .46901(15) .86062(9) .1615(4) .026(2) Uani ? ? 1.00000 ? ?
O33 .53833(16) .86330(10) .3255(4) .030(2) Uani ? ? 1.00000 ? ?
O34 .53552(16) .90589(10) .1728(4) .034(2) Uani ? ? 1.00000 ? ?
S4 .00805(5) .86681(4) .27565(13) .0247(7) Uani ? ? 1.00000 ? ?
O41 -.02840(15) .88820(12) .1929(4) .033(2) Uani ? ? 1.00000 ? ?
O42 -.02468(16) .84442(10) .3411(4) .031(2) Uani ? ? 1.00000 ? ?
O43 .04218(16) .84520(10) .2114(4) .031(2) Uani ? ? 1.00000 ? ?
O44 .04213(15) .89062(10) .3557(4) .029(2) Uani ? ? 1.00000 ? ?
O01 -.0092(2) .80187(12) .0463(4) .043(3) Uani ? ? 1.00000 ? ?
O02 .0126(2) .87464(13) .7527(4) .047(3) Uani ? ? 1.00000 ? ?
O03 .0308(2) .79584(13) .4832(4) .050(3) Uani ? ? 1.00000 ? ?
O04 .4986(2) .87636(12) .7602(4) .046(3) Uani ? ? 1.00000 ? ?
O05 .5215(2) .95028(12) .4673(4) .046(3) Uani ? ? 1.00000 ? ?
O06 .4810(2) .95370(12) .0290(4) .047(3) Uani ? ? 1.00000 ? ?
O07 -.0204(2) .73744(13) .1509(5) .054(3) Uani ? ? 1.00000 ? ?
O08 .4691(2) 1.01531(14) .1448(5) .058(3) Uani ? ? 1.00000 ? ?
O09 .0446(2) .76607(13) -.1262(5) .054(3) Uani ? ? 1.00000 ? ?
O010 .5329(2) 1.01624(14) .3655(5) .058(3) Uani ? ? 1.00000 ? ?
O011 .8863(2) .79233(13) .7072(5) .055(3) Uani ? ? 1.00000 ? ?
O012 .3755(3) 1.04337(16) .1994(6) .070(4) Uani ? ? 1.00000 ? ?
O013 .5716(2) .91027(19) .6465(6) .084(4) Uani ? ? 1.00000 ? ?
O014 .9385(2) .83877(16) -.1371(5) .067(4) Uani ? ? 1.00000 ? ?
O015 .0753(2) .85557(17) .5866(6) .072(4) Uani ? ? 1.00000 ? ?
O016 .4352(3) .8948(2) -.0711(6) .023(4) Uani ? ? .50000 ? ?
O017 .4272(7) .9298(4) -.2009(17) .041(10) Uani ? ? .25000 ? ?
O018 .0832(8) .8179(5) .7117(18) .051(12) Uani ? ? .25000 ? ?
H1a .56668 .23548 .45697 .03700 Uiso ? ? 1.00000 ? ?
H1b .55366 .24530 .56801 .03700 Uiso ? ? 1.00000 ? ?
H10a .49517 .17965 .45472 .05000 Uiso ? ? 1.00000 ? ?
H10b .48509 .16666 .56167 .05000 Uiso ? ? 1.00000 ? ?
H10'a .55912 .21392 .74865 .03500 Uiso ? ? 1.00000 ? ?
H10'b .56077 .18296 .76835 .03500 Uiso ? ? 1.00000 ? ?
H10 .58696 .12069 .63253 .02600 Uiso ? ? 1.00000 ? ?
H11a .61757 .09176 .47199 .02800 Uiso ? ? 1.00000 ? ?
H11b .56424 .11238 .44441 .02800 Uiso ? ? 1.00000 ? ?
H12a .61953 .12767 .30954 .02900 Uiso ? ? 1.00000 ? ?
H12b .66517 .13755 .40737 .02900 Uiso ? ? 1.00000 ? ?
H13 .57203 .17137 .34368 .02900 Uiso ? ? 1.00000 ? ?
H14a .61522 .21869 .31395 .03100 Uiso ? ? 1.00000 ? ?
H14b .66584 .20678 .39570 .03100 Uiso ? ? 1.00000 ? ?
H142 .59703 .19387 .11377 .03700 Uiso ? ? 1.00000 ? ?
H143 .63771 .17803 -.04902 .04600 Uiso ? ? 1.00000 ? ?
H144 .72988 .16578 -.02604 .04800 Uiso ? ? 1.00000 ? ?
H145 .78054 .16355 .15876 .04200 Uiso ? ? 1.00000 ? ?
H16a .81569 .15937 .34494 .04500 Uiso ? ? 1.00000 ? ?
H16b .80990 .19951 .34150 .04500 Uiso ? ? 1.00000 ? ?
H11'a .66725 .10685 .70086 .02900 Uiso ? ? 1.00000 ? ?
H11'b .68908 .11834 .58851 .02900 Uiso ? ? 1.00000 ? ?
H12'a .72521 .15664 .72843 .03200 Uiso ? ? 1.00000 ? ?
H12'b .66958 .16282 .76902 .03200 Uiso ? ? 1.00000 ? ?
H13' .69763 .18509 .56175 .02600 Uiso ? ? 1.00000 ? ?
H14'a .69522 .23829 .61113 .03000 Uiso ? ? 1.00000 ? ?
H14'b .67504 .22873 .72712 .03000 Uiso ? ? 1.00000 ? ?
H142' .73835 .23488 .89048 .03700 Uiso ? ? 1.00000 ? ?
H143' .82643 .23220 .98632 .05000 Uiso ? ? 1.00000 ? ?
H144' .89717 .22052 .88317 .04500 Uiso ? ? 1.00000 ? ?
H145' .87967 .20500 .68480 .04200 Uiso ? ? 1.00000 ? ?
H16'a .85398 .18708 .52063 .05300 Uiso ? ? 1.00000 ? ?
H16'b .81288 .15821 .53942 .05300 Uiso ? ? 1.00000 ? ?
H2a .93165 .99521 .43394 .03600 Uiso ? ? 1.00000 ? ?
H2b .93187 .99549 .55849 .03500 Uiso ? ? 1.00000 ? ?
H20a 1.00847 .91095 .48054 .04700 Uiso ? ? 1.00000 ? ?
H20b 1.00000 .94191 .53992 .04700 Uiso ? ? 1.00000 ? ?
H20'a .93982 .95935 .25725 .04100 Uiso ? ? 1.00000 ? ?
H20'b .93972 .92411 .25616 .04100 Uiso ? ? 1.00000 ? ?
H21a .93441 .86364 .56911 .03200 Uiso ? ? 1.00000 ? ?
H21b .88250 .84179 .53870 .03200 Uiso ? ? 1.00000 ? ?
H22a .83104 .88508 .60474 .03300 Uiso ? ? 1.00000 ? ?
H22b .87816 .87799 .70238 .03300 Uiso ? ? 1.00000 ? ?
H23 .91832 .92534 .66897 .02600 Uiso ? ? 1.00000 ? ?
H24a .81588 .94938 .60625 .03200 Uiso ? ? 1.00000 ? ?
H24b .86290 .97030 .67358 .03200 Uiso ? ? 1.00000 ? ?
H242 .90104 .93164 .87211 .04800 Uiso ? ? 1.00000 ? ?
H243 .87105 .91710 1.04594 .05900 Uiso ? ? 1.00000 ? ?
H244 .77981 .91787 1.06013 .04900 Uiso ? ? 1.00000 ? ?
H245 .71740 .92991 .89892 .04800 Uiso ? ? 1.00000 ? ?
H26a .68506 .90738 .67844 .04900 Uiso ? ? 1.00000 ? ?
H26b .73507 .90181 .61561 .04900 Uiso ? ? 1.00000 ? ?
H20' .91282 .87178 .38087 .02800 Uiso ? ? 1.00000 ? ?
H21'a .80954 .86895 .41843 .03600 Uiso ? ? 1.00000 ? ?
H21'b .83332 .85656 .30932 .03600 Uiso ? ? 1.00000 ? ?
H22'a .83204 .91163 .23807 .03300 Uiso ? ? 1.00000 ? ?
H22'b .77524 .90474 .27164 .03300 Uiso ? ? 1.00000 ? ?
H23' .80198 .93702 .44668 .02800 Uiso ? ? 1.00000 ? ?
H24'a .81881 .97738 .27482 .03200 Uiso ? ? 1.00000 ? ?
H24'b .80150 .98726 .39336 .03200 Uiso ? ? 1.00000 ? ?
H242' .75023 .98710 .11980 .04200 Uiso ? ? 1.00000 ? ?
H243' .65995 .98761 .03812 .04600 Uiso ? ? 1.00000 ? ?
H244' .59410 .96753 .14558 .04800 Uiso ? ? 1.00000 ? ?
H245' .61677 .95131 .34003 .04300 Uiso ? ? 1.00000 ? ?
H26'a .65925 .91349 .47954 .03900 Uiso ? ? 1.00000 ? ?
H26'b .65271 .94909 .53857 .03900 Uiso ? ? 1.00000 ? ?
H3a .58664 .74607 .58942 .04400 Uiso ? ? 1.00000 ? ?
H3b .57874 .74359 .46250 .04400 Uiso ? ? 1.00000 ? ?
H30a .50670 .66140 .54465 .04100 Uiso ? ? 1.00000 ? ?
H30b .50908 .68702 .47291 .04100 Uiso ? ? 1.00000 ? ?
H30'a .57895 .70984 .75127 .04300 Uiso ? ? 1.00000 ? ?
H30'b .56729 .67726 .75525 .04300 Uiso ? ? 1.00000 ? ?
H30 .59801 .61876 .62973 .02600 Uiso ? ? 1.00000 ? ?
H31a .57597 .61219 .44069 .02800 Uiso ? ? 1.00000 ? ?
H31b .62802 .59034 .46918 .02800 Uiso ? ? 1.00000 ? ?
H32a .67915 .63469 .40736 .03300 Uiso ? ? 1.00000 ? ?
H32b .63259 .62761 .30860 .03300 Uiso ? ? 1.00000 ? ?
H33 .59146 .67456 .34314 .03000 Uiso ? ? 1.00000 ? ?
H34a .69315 .69970 .40838 .04000 Uiso ? ? 1.00000 ? ?
H34b .64577 .71997 .33967 .04000 Uiso ? ? 1.00000 ? ?
H342 .60813 .68145 .14107 .04500 Uiso ? ? 1.00000 ? ?
H343 .63893 .66742 -.03507 .04700 Uiso ? ? 1.00000 ? ?
H344 .73129 .66681 -.04512 .04800 Uiso ? ? 1.00000 ? ?
H345 .79221 .67784 .11599 .05400 Uiso ? ? 1.00000 ? ?
H36a .82729 .65860 .33205 .04300 Uiso ? ? 1.00000 ? ?
H36b .77785 .65065 .39451 .04300 Uiso ? ? 1.00000 ? ?
H31'a .70011 .61583 .59054 .03100 Uiso ? ? 1.00000 ? ?
H31'b .67603 .60321 .69894 .03100 Uiso ? ? 1.00000 ? ?
H32'a .67903 .65812 .77396 .03200 Uiso ? ? 1.00000 ? ?
H32'b .73548 .65120 .73857 .03200 Uiso ? ? 1.00000 ? ?
H33' .71069 .67830 .57201 .02800 Uiso ? ? 1.00000 ? ?
H34'a .69188 .72416 .74084 .03300 Uiso ? ? 1.00000 ? ?
H34'b .70910 .73458 .62272 .03300 Uiso ? ? 1.00000 ? ?
H342' .76002 .73336 .89683 .04400 Uiso ? ? 1.00000 ? ?
H343' .85117 .73079 .97974 .05200 Uiso ? ? 1.00000 ? ?
H344' .91721 .71515 .86731 .05300 Uiso ? ? 1.00000 ? ?
H345' .89355 .69645 .67477 .04300 Uiso ? ? 1.00000 ? ?
H36'a .85200 .66192 .53126 .04200 Uiso ? ? 1.00000 ? ?
H36'b .85822 .69822 .47654 .04200 Uiso ? ? 1.00000 ? ?
H4a .06920 .98964 .08652 .03900 Uiso ? ? 1.00000 ? ?
H4b .08728 .98717 -.02027 .03900 Uiso ? ? 1.00000 ? ?
H40a -.00003 .90908 .06097 .04600 Uiso ? ? 1.00000 ? ?
H40b .00763 .92601 -.04096 .04600 Uiso ? ? 1.00000 ? ?
H40'a .07305 .92176 .27090 .03300 Uiso ? ? 1.00000 ? ?
H40'b .06751 .95588 .26211 .03300 Uiso ? ? 1.00000 ? ?
H40 .09902 .86899 .14307 .02400 Uiso ? ? 1.00000 ? ?
H41a .12841 .84044 -.01969 .03200 Uiso ? ? 1.00000 ? ?
H41b .07457 .86061 -.04566 .03200 Uiso ? ? 1.00000 ? ?
H42a .12786 .87729 -.18289 .03100 Uiso ? ? 1.00000 ? ?
H42b .17488 .88627 -.08708 .03100 Uiso ? ? 1.00000 ? ?
H43 .08213 .92135 -.14343 .02500 Uiso ? ? 1.00000 ? ?
H44a .12557 .96795 -.17587 .02900 Uiso ? ? 1.00000 ? ?
H44b .17614 .95633 -.09342 .02900 Uiso ? ? 1.00000 ? ?
H442 .10945 .94300 -.37499 .03600 Uiso ? ? 1.00000 ? ?
H443 .15161 .92718 -.53591 .05200 Uiso ? ? 1.00000 ? ?
H444 .24304 .91192 -.50723 .04800 Uiso ? ? 1.00000 ? ?
H445 .29187 .91230 -.32079 .04300 Uiso ? ? 1.00000 ? ?
H46a .32450 .90558 -.13580 .04600 Uiso ? ? 1.00000 ? ?
H46b .32277 .94588 -.13889 .04600 Uiso ? ? 1.00000 ? ?
H41'a .17897 .85508 .20804 .03200 Uiso ? ? 1.00000 ? ?
H41'b .20063 .86779 .09685 .03200 Uiso ? ? 1.00000 ? ?
H42'a .23597 .90403 .24142 .03300 Uiso ? ? 1.00000 ? ?
H42'b .17980 .91014 .27943 .03300 Uiso ? ? 1.00000 ? ?
H43' .20751 .93222 .07065 .02700 Uiso ? ? 1.00000 ? ?
H44'a .20674 .98652 .12430 .03600 Uiso ? ? 1.00000 ? ?
H44'b .18540 .97644 .23862 .03600 Uiso ? ? 1.00000 ? ?
H442' .24794 .98050 .40745 .04400 Uiso ? ? 1.00000 ? ?
H443' .33531 .98050 .50355 .04800 Uiso ? ? 1.00000 ? ?
H444' .40741 .96601 .40233 .05200 Uiso ? ? 1.00000 ? ?
H445' .39157 .95614 .20193 .04700 Uiso ? ? 1.00000 ? ?
H46'a .36332 .93007 .04310 .05300 Uiso ? ? 1.00000 ? ?
H46'b .31571 .90557 .05862 .05300 Uiso ? ? 1.00000 ? ?
H01a .00000 .82622 .09131 .06400 Uiso ? ? 1.00000 ? ?
H01b -.02024 .78083 .07455 .06400 Uiso ? ? 1.00000 ? ?
H02a -.01084 .86098 .75747 .07200 Uiso ? ? 1.00000 ? ?
H02b -.00314 .89453 .74691 .07200 Uiso ? ? 1.00000 ? ?
H03a .02945 .77510 .43702 .07300 Uiso ? ? 1.00000 ? ?
H03b .00757 .81016 .43113 .07300 Uiso ? ? 1.00000 ? ?
H04a .50311 .85678 .76886 .06300 Uiso ? ? 1.00000 ? ?
H04b .48208 .87822 .72808 .06300 Uiso ? ? 1.00000 ? ?
H05a .50073 .93030 .40590 .07300 Uiso ? ? 1.00000 ? ?
H05b .51143 .97676 .41487 .07300 Uiso ? ? 1.00000 ? ?
H06a .49978 .93600 .08062 .07200 Uiso ? ? 1.00000 ? ?
H06b .48126 .97151 .08015 .07200 Uiso ? ? 1.00000 ? ?
H07b -.01262 .71795 .11954 .07900 Uiso ? ? 1.00000 ? ?
H07a -.04831 .73798 .13402 .07900 Uiso ? ? 1.00000 ? ?
H08a .44685 1.02937 .11678 .08600 Uiso ? ? 1.00000 ? ?
H08b .48449 1.02809 .09069 .08600 Uiso ? ? 1.00000 ? ?
H09a .01341 .77854 -.16778 .07900 Uiso ? ? 1.00000 ? ?
H09b .04748 .77684 -.05465 .07900 Uiso ? ? 1.00000 ? ?
H010a .51137 1.02565 .42240 .08800 Uiso ? ? 1.00000 ? ?
H010b .53618 .99359 .38012 .08800 Uiso ? ? 1.00000 ? ?
H013a .54864 .91652 .56500 .12400 Uiso ? ? 1.00000 ? ?
H013b .56671 .92966 .71565 .12400 Uiso ? ? 1.00000 ? ?

loop_
_atom_site_aniso_label
_atom_site_aniso_U_11
_atom_site_aniso_U_22
_atom_site_aniso_U_33
_atom_site_aniso_U_12
_atom_site_aniso_U_13
_atom_site_aniso_U_23
Ni1 .0149(3) .0209(3) .0137(3) .0016(3) .0024(2) .0001(3)
Ni2 .0123(3) .0202(3) .0181(4) -.0018(2) .0040(3) -.0019(3)
Ni3 .0169(3) .0188(3) .0170(4) .0045(3) .0034(3) .0025(3)
Ni4 .0146(3) .0200(3) .0156(3) .0031(2) .0051(3) .0009(3)
O1 .024(2) .022(2) .021(2) .0115(15) .0009(15) .0013(16)
O10 .020(2) .048(3) .024(2) -.0028(18) -.0020(16) .0045(19)
O10' .0193(18) .030(2) .0149(19) .0020(15) .0056(14) -.0014(15)
N10 .016(2) .027(2) .015(2) -.0029(18) .0029(17) .0026(19)
C11 .023(3) .016(3) .020(3) -.003(2) .005(2) .000(2)
C12 .021(3) .023(3) .022(3) .000(2) .006(2) -.002(2)
N13 .017(2) .025(2) .020(2) .0020(18) .0021(18) .0060(19)
C14 .025(3) .025(3) .022(3) .002(2) .008(2) .000(2)
C141 .023(3) .025(3) .018(3) -.002(2) .007(2) .002(2)
C142 .027(3) .044(4) .018(3) .009(3) .005(2) .005(3)
C143 .042(4) .041(4) .020(3) .009(3) .004(3) .002(3)
C144 .047(4) .039(4) .026(3) .018(3) .020(3) -.000(3)
C145 .026(3) .038(3) .034(3) .007(3) .011(3) -.004(3)
C146 .035(3) .016(3) .027(3) .007(2) .008(2) .000(2)
O15 .026(2) .035(2) .027(2) .0046(17) .0018(17) .0062(18)
C16 .022(3) .043(4) .040(4) .004(3) .005(3) -.014(3)
C11' .019(3) .021(3) .022(3) .001(2) .004(2) .004(2)
C12' .022(3) .026(3) .022(3) .003(2) .001(2) .002(2)
N13' .016(2) .020(2) .018(2) .0001(17) .0033(17) .0001(18)
C14' .022(3) .019(3) .027(3) .002(2) .003(2) -.005(2)
C141' .026(3) .011(2) .024(3) -.000(2) -.000(2) -.004(2)
C142' .034(3) .018(3) .033(3) .002(2) -.001(3) -.007(2)
C143' .042(4) .039(4) .028(3) .002(3) -.009(3) -.005(3)
C144' .030(3) .016(3) .051(4) .001(2) -.008(3) -.001(3)
C145' .023(3) .038(3) .031(3) -.002(2) .004(2) .008(3)
C146' .023(3) .022(3) .022(3) -.005(2) .001(2) .003(2)
O15' .024(2) .049(3) .020(2) .0045(18) .0060(16) .0027(19)
C16' .031(3) .046(4) .043(4) .014(3) -.006(3) -.015(3)
O2 .0212(18) .022(2) .021(2) -.0037(15) .0044(15) .0041(15)
O20 .0157(18) .035(2) .037(2) -.0001(16) .0020(17) -.0090(19)
O20' .0202(19) .031(2) .027(2) -.0015(16) .0106(16) -.0024(17)
N20 .014(2) .023(2) .021(2) -.0019(17) .0031(17) -.0010(19)
C21 .019(3) .026(3) .028(3) -.001(2) .004(2) .005(2)
C22 .023(3) .028(3) .022(3) -.002(2) .005(2) .007(2)
N23 .018(2) .019(2) .018(2) .0007(17) .0055(17) .0005(18)
C24 .029(3) .023(3) .022(3) .005(2) .010(2) -.002(2)
C241 .023(3) .022(3) .018(3) -.006(2) .006(2) -.004(2)
C242 .020(3) .061(4) .029(3) -.014(3) .005(2) -.001(3)
C243 .041(4) .090(6) .014(3) -.025(4) -.000(3) .004(3)
C244 .038(4) .051(4) .028(3) -.005(3) .016(3) -.002(3)
C245 .029(3) .050(4) .043(4) -.008(3) .021(3) .008(3)
C246 .020(3) .042(4) .034(4) -.005(3) -.004(2) .012(3)
O25 .041(3) .041(3) .040(3) -.010(2) .000(2) .006(2)
C26 .049(4) .045(4) .027(3) -.022(3) .011(3) .000(3)
C21' .017(3) .034(3) .031(3) -.002(2) -.001(2) -.007(3)
C22' .018(3) .029(3) .028(3) -.004(2) .002(2) -.002(2)
N23' .016(2) .024(2) .022(2) .0007(18) .0016(18) -.005(2)
C24' .016(2) .025(3) .026(3) -.002(2) .001(2) .001(2)
C241' .022(3) .023(3) .025(3) .006(2) .002(2) -.004(2)
C242' .032(3) .031(3) .030(3) -.004(3) -.001(3) .007(3)
C243' .043(4) .026(3) .035(4) .000(3) -.010(3) .009(3)
C244' .024(3) .035(3) .044(4) -.002(3) -.005(3) .004(3)
C245' .021(3) .034(3) .041(4) .002(2) .003(3) -.009(3)
C246' .023(3) .020(3) .030(3) .002(2) .004(2) -.004(2)
O25' .021(2) .064(3) .019(2) -.012(2) .0047(16) -.004(2)
C26' .018(3) .033(3) .035(3) -.003(2) .007(2) .010(3)
O3 .032(2) .025(2) .024(2) .0046(16) .0041(17) .0044(17)
O30 .0214(19) .031(2) .026(2) .0027(16) .0032(16) .0106(17)
O30' .025(2) .032(2) .024(2) .0017(16) .0067(16) .0005(17)
N30 .015(2) .024(2) .016(2) -.0001(17) .0038(17) .0013(18)
C31 .019(3) .017(3) .023(3) .001(2) .000(2) -.000(2)
C32 .023(3) .027(3) .022(3) .001(2) .005(2) .000(2)
N33 .020(2) .031(3) .017(2) .0047(19) .0005(18) .002(2)
C34 .037(3) .025(3) .021(3) -.002(2) .006(2) .006(2)
C341 .032(3) .014(3) .021(3) .001(2) .005(2) .005(2)
C342 .027(3) .057(4) .021(3) .010(3) .006(2) .001(3)
C343 .041(4) .045(4) .022(3) .016(3) .001(3) .008(3)
C344 .047(4) .032(3) .032(4) .013(3) .020(3) .001(3)
C345 .026(3) .038(4) .058(5) .001(3) .015(3) -.013(3)
C346 .027(3) .017(3) .046(4) .003(2) -.000(3) -.012(3)
O35 .033(2) .035(2) .050(3) .0023(19) -.002(2) -.009(2)
C36 .034(3) .033(3) .030(3) .008(3) .010(3) .006(3)
C31' .022(3) .021(3) .026(3) .007(2) .000(2) .005(2)
C32' .022(3) .019(3) .026(3) .005(2) .000(2) .006(2)
N33' .022(2) .017(2) .022(2) .0008(18) .0032(18) -.0002(18)
C34' .024(3) .018(3) .030(3) .001(2) .006(2) -.007(2)
C341' .031(3) .016(3) .027(3) -.000(2) -.001(2) -.002(2)
C342' .040(3) .019(3) .031(3) -.006(2) .003(3) -.001(2)
C343' .051(4) .027(3) .035(4) -.008(3) -.011(3) -.003(3)
C344' .031(3) .037(4) .056(5) -.013(3) -.012(3) .006(3)
C345' .031(3) .027(3) .040(4) -.004(2) .004(3) .006(3)
C346' .025(3) .031(3) .023(3) -.006(2) .004(2) .003(2)
O35' .025(2) .042(2) .027(2) .0073(18) .0044(17) -.0028(19)
C36' .021(3) .043(4) .039(4) .004(3) -.000(3) -.006(3)
O4 .030(2) .024(2) .022(2) .0086(16) .0081(16) .0019(16)
O40 .0193(19) .047(3) .022(2) .0014(17) .0038(16) .0090(18)
O40' .0223(18) .0176(18) .020(2) .0051(14) .0086(15) .0026(15)
N40 .015(2) .016(2) .021(2) .0013(16) .0065(17) .0012(18)
C41 .021(3) .031(3) .021(3) -.001(2) .004(2) -.002(2)
C42 .026(3) .016(3) .024(3) .003(2) .010(2) -.004(2)
N43 .021(2) .020(2) .017(2) .0020(17) .0067(17) -.0002(18)
C44 .027(3) .020(3) .018(3) .004(2) .010(2) .002(2)
C441 .019(3) .024(3) .022(3) .007(2) .008(2) .002(2)
C442 .026(3) .028(3) .027(3) .010(2) .006(2) .003(2)
C443 .046(4) .060(4) .014(3) .013(3) .006(3) -.004(3)
C444 .043(4) .038(4) .033(4) .006(3) .023(3) .004(3)
C445 .029(3) .034(3) .038(4) .008(3) .014(3) .005(3)
C446 .026(3) .023(3) .021(3) .004(2) .007(2) .003(2)
O45 .021(2) .047(3) .025(2) .0010(18) .0024(16) -.0025(19)
C46 .022(3) .030(3) .052(4) .010(2) .013(3) -.006(3)
C41' .020(3) .019(3) .031(3) -.002(2) .001(2) .004(2)
C42' .020(3) .025(3) .024(3) .003(2) .001(2) .002(2)
N43' .016(2) .023(2) .022(2) .0034(17) .0026(18) .0008(19)
C44' .024(3) .027(3) .027(3) -.000(2) .003(2) -.004(2)
C441' .028(3) .019(3) .030(3) -.006(2) .002(2) .004(2)
C442' .043(4) .028(3) .030(3) .001(3) -.000(3) -.006(3)
C443' .047(4) .021(3) .037(4) -.004(3) -.011(3) -.007(3)
C444' .035(3) .036(4) .045(4) -.008(3) -.009(3) .013(3)
C445' .022(3) .033(3) .050(4) -.013(2) -.004(3) .006(3)
C446' .024(3) .025(3) .029(3) .000(2) -.001(2) .009(2)
O45' .031(2) .025(2) .028(2) .0058(16) .0060(17) .0017(17)
C46' .031(3) .029(3) .053(4) .007(3) -.002(3) -.010(3)
S1 .0211(6) .0227(7) .0129(6) -.0028(5) .0041(5) -.0019(5)
O11 .033(2) .022(2) .026(2) -.0020(19) .001(2) .005(2)
O12 .023(2) .019(2) .097(5) -.001(2) .009(3) -.006(3)
O13 .073(4) .029(3) .016(2) -.027(2) .021(2) -.006(2)
O14 .027(2) .018(2) .031(3) -.0060(17) -.002(2) .0088(19)
S2 .0170(6) .0108(6) .0177(6) .0016(4) .0040(5) .0004(5)
O21 .049(3) .021(2) .024(3) -.013(2) .020(2) -.005(2)
O22 .030(2) .017(2) .023(2) -.0063(18) .004(2) .0035(19)
O23 .034(2) .016(2) .015(2) -.0055(18) -.0035(19) -.0021(18)
O24 .015(2) .022(2) .060(4) .0062(18) .003(2) -.004(2)
S3 .0218(7) .0190(7) .0329(8) -.0031(5) .0109(6) -.0023(6)
O31 .031(2) .029(2) .043(3) -.0037(17) .022(2) -.009(2)
O32 .030(2) .019(2) .032(2) -.0041(16) .0101(17) -.0012(17)
O33 .033(2) .024(2) .034(2) -.0020(17) .0106(18) -.0008(18)
O34 .030(2) .025(2) .051(3) -.0047(17) .028(2) .002(2)
S4 .0225(7) .0238(7) .0307(8) -.0001(5) .0146(6) -.0019(6)
O41 .024(2) .049(3) .029(2) .0004(18) .0099(17) -.009(2)
O42 .029(2) .021(2) .048(3) -.0003(16) .025(2) .0014(19)
O43 .030(2) .027(2) .041(3) -.0025(17) .0222(19) -.0041(19)
O44 .030(2) .027(2) .031(2) -.0032(17) .0108(17) -.0044(18)
O01 .055(3) .037(3) .038(3) .003(2) .007(2) -.003(2)
O02 .053(3) .044(3) .041(3) -.002(2) -.009(2) .006(2)
O03 .058(3) .044(3) .048(3) -.009(2) .002(2) .004(2)
O04 .064(3) .028(2) .041(3) -.001(2) -.014(2) .004(2)
O05 .058(3) .042(3) .038(3) .001(2) .005(2) -.009(2)
O06 .060(3) .034(3) .050(3) -.002(2) .014(2) .007(2)
O07 .077(4) .038(3) .051(3) -.004(3) .023(3) -.009(2)
O08 .078(4) .051(3) .048(3) .014(3) .024(3) .009(3)
O09 .067(3) .048(3) .048(3) .009(3) .015(3) -.007(2)
O010 .067(4) .054(3) .056(4) .002(3) .018(3) -.003(3)
O011 .061(3) .048(3) .054(3) .001(3) .003(3) .009(3)
O012 .074(4) .065(4) .069(4) -.006(3) .006(3) .013(3)
O013 .054(4) .101(5) .092(5) .001(3) -.003(3) .036(4)
O014 .049(3) .082(4) .070(4) -.001(3) .004(3) .020(3)
O015 .067(4) .078(4) .072(4) .010(3) .012(3) -.005(3)
O016 .015(3) .029(4) .025(4) .004(3) .002(3) -.003(3)
O017 .042(10) .030(9) .054(12) -.022(8) .015(9) -.021(9)
O018 .047(12) .058(13) .047(12) -.008(10) .000(9) -.011(10)

loop_
_atom_type_symbol
_atom_type_description
_atom_type_oxidation_number
_atom_type_number_in_cell
_atom_type_scat_dispersion_real
_atom_type_scat_dispersion_imag
_atom_type_scat_source
C ? 0 320 .002 .002 'Int Tables Vol IV Tables 2.2B and 2.3.1'
H ? 0 656 0 0 'Int Tables Vol IV Tables 2.2B and 2.3.1'
Ni ? 0 16 .285 1.113 'Int Tables Vol IV Tables 2.2B and 2.3.1'
N ? 0 48 .004 .003 'Int Tables Vol IV Tables 2.2B and 2.3.1'
O ? 0 208 .008 .006 'Int Tables Vol IV Tables 2.2B and 2.3.1'
S ? 0 16 .11 .124 'Int Tables Vol IV Tables 2.2B and 2.3.1'

loop_
_diffrn_attenuator_code
_diffrn_attenuator_scale
? ?

loop_
_geom_angle_atom_site_label_1
_geom_angle_atom_site_label_2
_geom_angle_atom_site_label_3
_geom_angle_site_symmetry_1
_geom_angle_site_symmetry_2
_geom_angle_site_symmetry_3
_geom_angle
_geom_angle_publ_flag
O1 Ni1 O10 . . . 88.72(15) ?
O1 Ni1 O10' . . . 88.14(15) ?
O1 Ni1 N10 . . . 177.01(17) ?
O1 Ni1 N13 . . . 93.13(16) ?
O1 Ni1 N13' . . . 96.56(15) ?
O10 Ni1 O10' . . . 88.38(15) ?
O10 Ni1 N10 . . . 92.68(16) ?
O10 Ni1 N13 . . . 89.03(16) ?
O10 Ni1 N13' . . . 173.58(17) ?
O10' Ni1 N10 . . . 94.54(16) ?
O10' Ni1 N13 . . . 177.08(15) ?
O10' Ni1 N13' . . . 88.14(15) ?
N10 Ni1 N13 . . . 84.25(17) ?
N10 Ni1 N13' . . . 82.22(16) ?
N13 Ni1 N13' . . . 94.31(16) ?
O2 Ni2 O20 . . . 91.50(15) ?
O2 Ni2 O20' . . . 90.47(15) ?
O2 Ni2 N20 . . . 176.19(17) ?
O2 Ni2 N23 . . . 92.13(16) ?
O2 Ni2 N23' . . . 95.81(15) ?
O20 Ni2 O20' . . . 90.10(15) ?
O20 Ni2 N20 . . . 90.06(16) ?
O20 Ni2 N23 . . . 87.80(16) ?
O20 Ni2 N23' . . . 172.45(17) ?
O20' Ni2 N20 . . . 93.00(17) ?
O20' Ni2 N23 . . . 176.70(16) ?
O20' Ni2 N23' . . . 87.95(16) ?
N20 Ni2 N23 . . . 84.46(17) ?
N20 Ni2 N23' . . . 82.76(16) ?
N23 Ni2 N23' . . . 93.80(17) ?
O3 Ni3 O30 . . . 90.50(15) ?
O3 Ni3 O30' . . . 89.00(16) ?
O3 Ni3 N30 . . . 176.89(17) ?
O3 Ni3 N33 . . . 92.52(17) ?
O3 Ni3 N33' . . . 96.05(15) ?
O30 Ni3 O30' . . . 90.60(15) ?
O30 Ni3 N30 . . . 91.07(15) ?
O30 Ni3 N33 . . . 87.36(16) ?
O30 Ni3 N33' . . . 173.18(16) ?
O30' Ni3 N30 . . . 93.67(16) ?
O30' Ni3 N33 . . . 177.47(17) ?
O30' Ni3 N33' . . . 87.61(16) ?
N30 Ni3 N33 . . . 84.87(18) ?
N30 Ni3 N33' . . . 82.49(16) ?
N33 Ni3 N33' . . . 94.24(17) ?
O4 Ni4 O40 . . . 90.87(16) ?
O4 Ni4 O40' . . . 87.51(15) ?
O4 Ni4 N40 . . . 177.40(16) ?
O4 Ni4 N43 . . . 93.40(16) ?
O4 Ni4 N43' . . . 95.84(16) ?
O40 Ni4 O40' . . . 89.11(15) ?
O40 Ni4 N40 . . . 90.94(16) ?
O40 Ni4 N43 . . . 88.59(16) ?
O40 Ni4 N43' . . . 172.40(17) ?
O40' Ni4 N40 . . . 94.39(16) ?
O40' Ni4 N43 . . . 177.54(16) ?
O40' Ni4 N43' . . . 87.63(16) ?
N40 Ni4 N43 . . . 84.78(17) ?
N40 Ni4 N43' . . . 82.48(16) ?
N43 Ni4 N43' . . . 94.55(17) ?
Ni1 O1 H1a . . . 102.1 ?
Ni1 O1 H1b . . . 116.2 ?
H1a O1 H1b . . . 106.9 ?
Ni1 O10 H10a . . . 122.5 ?
Ni1 O10 H10b . . . 130.2 ?
H10a O10 H10b . . . 106.0 ?
Ni1 O10' H10'a . . . 117.1 ?
Ni1 O10' H10'b . . . 133.0 ?
H10'a O10' H10'b . . . 85.4 ?
Ni1 N10 C11 . . . 106.0(3) ?
Ni1 N10 C11' . . . 110.8(3) ?
Ni1 N10 H10 . . . 109.3 ?
C11 N10 C11' . . . 112.4(4) ?
C11 N10 H10 . . . 109.6 ?
C11' N10 H10 . . . 108.6 ?
N10 C11 C12 . . . 109.0(4) ?
N10 C11 H11a . . . 110.0 ?
N10 C11 H11b . . . 109.6 ?
C12 C11 H11a . . . 109.6 ?
C12 C11 H11b . . . 109.1 ?
H11a C11 H11b . . . 109.5 ?
C11 C12 N13 . . . 109.4(4) ?
C11 C12 H12a . . . 109.5 ?
C11 C12 H12b . . . 109.5 ?
N13 C12 H12a . . . 110.1 ?
N13 C12 H12b . . . 109.6 ?
H12a C12 H12b . . . 108.8 ?
Ni1 N13 C12 . . . 107.1(3) ?
Ni1 N13 C14 . . . 114.7(3) ?
Ni1 N13 H13 . . . 108.8 ?
C12 N13 C14 . . . 113.4(4) ?
C12 N13 H13 . . . 104.3 ?
C14 N13 H13 . . . 107.9 ?
N13 C14 C141 . . . 115.6(4) ?
N13 C14 H14a . . . 107.7 ?
N13 C14 H14b . . . 107.7 ?
C141 C14 H14a . . . 108.5 ?
C141 C14 H14b . . . 109.1 ?
H14a C14 H14b . . . 107.9 ?
C14 C141 C142 . . . 120.6(5) ?
C14 C141 C146 . . . 119.9(5) ?
C142 C141 C146 . . . 119.4(5) ?
C141 C142 C143 . . . 120.8(5) ?
C141 C142 H142 . . . 119.5 ?
C143 C142 H142 . . . 119.7 ?
C142 C143 C144 . . . 119.6(5) ?
C142 C143 H143 . . . 120.9 ?
C144 C143 H143 . . . 119.5 ?
C143 C144 C145 . . . 120.7(6) ?
C143 C144 H144 . . . 120.1 ?
C145 C144 H144 . . . 119.2 ?
C144 C145 C146 . . . 118.8(5) ?
C144 C145 H145 . . . 120.5 ?
C146 C145 H145 . . . 120.7 ?
C141 C146 C145 . . . 120.7(5) ?
C141 C146 O15 . . . 116.2(5) ?
C145 C146 O15 . . . 123.1(5) ?
C146 O15 C16 . . . 118.2(5) ?
O15 C16 C16' . . . 109.2(5) ?
O15 C16 H16a . . . 110.6 ?
O15 C16 H16b . . . 110.9 ?
C16' C16 H16a . . . 109.9 ?
C16' C16 H16b . . . 108.7 ?
H16a C16 H16b . . . 107.7 ?
N10 C11' C12' . . . 110.6(4) ?
N10 C11' H11'a . . . 110.3 ?
N10 C11' H11'b . . . 109.6 ?
C12' C11' H11'a . . . 109.2 ?
C12' C11' H11'b . . . 109.8 ?
H11'a C11' H11'b . . . 107.2 ?
C11' C12' N13' . . . 109.1(4) ?
C11' C12' H12'a . . . 110.7 ?
C11' C12' H12'b . . . 110.3 ?
N13' C12' H12'a . . . 108.6 ?
N13' C12' H12'b . . . 108.7 ?
H12'a C12' H12'b . . . 109.5 ?
Ni1 N13' C12' . . . 102.7(3) ?
Ni1 N13' C14' . . . 118.7(3) ?
Ni1 N13' H13' . . . 110.6 ?
C12' N13' C14' . . . 113.1(4) ?
C12' N13' H13' . . . 110.4 ?
C14' N13' H13' . . . 101.4 ?
N13' C14' C141' . . . 115.2(4) ?
N13' C14' H14'a . . . 107.9 ?
N13' C14' H14'b . . . 108.0 ?
C141' C14' H14'a . . . 108.7 ?
C141' C14' H14'b . . . 108.7 ?
H14'a C14' H14'b . . . 108.1 ?
C14' C141' C142' . . . 121.3(5) ?
C14' C141' C146' . . . 121.6(5) ?
C142' C141' C146' . . . 117.2(5) ?
C141' C142' C143' . . . 122.4(6) ?
C141' C142' H142' . . . 118.8 ?
C143' C142' H142' . . . 118.8 ?
C142' C143' C144' . . . 119.8(6) ?
C142' C143' H143' . . . 120.6 ?
C144' C143' H143' . . . 119.5 ?
C143' C144' C145' . . . 119.8(5) ?
C143' C144' H144' . . . 119.5 ?
C145' C144' H144' . . . 120.7 ?
C144' C145' C146' . . . 119.9(6) ?
C144' C145' H145' . . . 120.4 ?
C146' C145' H145' . . . 119.7 ?
C141' C146' C145' . . . 120.8(5) ?
C141' C146' O15' . . . 115.4(4) ?
C145' C146' O15' . . . 123.8(5) ?
C146' O15' C16' . . . 117.5(4) ?
C16 C16' O15' . . . 109.3(5) ?
C16 C16' H16'a . . . 111.5 ?
C16 C16' H16'b . . . 109.2 ?
O15' C16' H16'a . . . 110.9 ?
O15' C16' H16'b . . . 108.9 ?
H16'a C16' H16'b . . . 106.9 ?
Ni2 O2 H2a . . . 110.0 ?
Ni2 O2 H2b . . . 122.8 ?
H2a O2 H2b . . . 100.1 ?
Ni2 O20 H20a . . . 134.2 ?
Ni2 O20 H20b . . . 112.3 ?
H20a O20 H20b . . . 106.0 ?
Ni2 O20' H20'a . . . 124.5 ?
Ni2 O20' H20'b . . . 114.0 ?
H20'a O20' H20'b . . . 96.6 ?
Ni2 N20 C21 . . . 105.7(3) ?
Ni2 N20 C21' . . . 109.6(3) ?
Ni2 N20 H20' . . . 109.4 ?
C21 N20 C21' . . . 113.7(4) ?
C21 N20 H20' . . . 109.2 ?
C21' N20 H20' . . . 109.2 ?
N20 C21 C22 . . . 109.9(4) ?
N20 C21 H21a . . . 110.0 ?
N20 C21 H21b . . . 109.0 ?
C22 C21 H21a . . . 109.7 ?
C22 C21 H21b . . . 109.6 ?
H21a C21 H21b . . . 108.7 ?
C21 C22 N23 . . . 110.1(5) ?
C21 C22 H22a . . . 109.6 ?
C21 C22 H22b . . . 110.0 ?
N23 C22 H22a . . . 109.0 ?
N23 C22 H22b . . . 109.8 ?
H22a C22 H22b . . . 108.3 ?
Ni2 N23 C22 . . . 107.6(3) ?
Ni2 N23 C24 . . . 115.0(3) ?
Ni2 N23 H23 . . . 107.9 ?
C22 N23 C24 . . . 112.2(4) ?
C22 N23 H23 . . . 105.6 ?
C24 N23 H23 . . . 108.1 ?
N23 C24 C241 . . . 115.8(4) ?
N23 C24 H24a . . . 107.8 ?
N23 C24 H24b . . . 108.2 ?
C241 C24 H24a . . . 108.0 ?
C241 C24 H24b . . . 108.2 ?
H24a C24 H24b . . . 108.6 ?
C24 C241 C242 . . . 122.5(5) ?
C24 C241 C246 . . . 121.3(5) ?
C242 C241 C246 . . . 116.2(5) ?
C241 C242 C243 . . . 122.1(6) ?
C241 C242 H242 . . . 118.8 ?
C243 C242 H242 . . . 119.1 ?
C242 C243 C244 . . . 119.8(6) ?
C242 C243 H243 . . . 119.5 ?
C244 C243 H243 . . . 120.7 ?
C243 C244 C245 . . . 120.5(6) ?
C243 C244 H244 . . . 119.3 ?
C245 C244 H244 . . . 120.2 ?
C244 C245 C246 . . . 119.5(6) ?
C244 C245 H245 . . . 120.1 ?
C246 C245 H245 . . . 120.4 ?
C241 C246 C245 . . . 121.8(5) ?
C241 C246 O25 . . . 119.7(6) ?
C245 C246 O25 . . . 117.7(5) ?
C246 O25 C26 . . . 114.5(5) ?
O25 C26 C26' . . . 111.3(5) ?
O25 C26 H26a . . . 110.5 ?
O25 C26 H26b . . . 109.1 ?
C26' C26 H26a . . . 110.7 ?
C26' C26 H26b . . . 108.1 ?
H26a C26 H26b . . . 106.9 ?
N20 C21' C22' . . . 110.6(4) ?
N20 C21' H21'a . . . 108.9 ?
N20 C21' H21'b . . . 109.8 ?
C22' C21' H21'a . . . 108.9 ?
C22' C21' H21'b . . . 110.1 ?
H21'a C21' H21'b . . . 108.5 ?
C21' C22' N23' . . . 109.6(4) ?
C21' C22' H22'a . . . 108.9 ?
C21' C22' H22'b . . . 109.6 ?
N23' C22' H22'a . . . 109.7 ?
N23' C22' H22'b . . . 110.1 ?
H22'a C22' H22'b . . . 108.8 ?
Ni2 N23' C22' . . . 102.4(3) ?
Ni2 N23' C24' . . . 119.0(3) ?
Ni2 N23' H23' . . . 103.3 ?
C22' N23' C24' . . . 115.1(4) ?
C22' N23' H23' . . . 119.7 ?
C24' N23' H23' . . . 97.8 ?
N23' C24' C241' . . . 114.6(4) ?
N23' C24' H24'a . . . 107.9 ?
N23' C24' H24'b . . . 108.0 ?
C241' C24' H24'a . . . 108.6 ?
C241' C24' H24'b . . . 108.4 ?
H24'a C24' H24'b . . . 109.3 ?
C24' C241' C242' . . . 120.9(5) ?
C24' C241' C246' . . . 121.1(5) ?
C242' C241' C246' . . . 118.0(5) ?
C241' C242' C243' . . . 122.1(6) ?
C241' C242' H242' . . . 119.6 ?
C243' C242' H242' . . . 118.3 ?
C242' C243' C244' . . . 118.7(6) ?
C242' C243' H243' . . . 120.3 ?
C244' C243' H243' . . . 121.0 ?
C243' C244' C245' . . . 121.6(5) ?
C243' C244' H244' . . . 118.5 ?
C245' C244' H244' . . . 119.9 ?
C244' C245' C246' . . . 118.9(6) ?
C244' C245' H245' . . . 120.5 ?
C246' C245' H245' . . . 120.6 ?
C241' C246' C245' . . . 120.7(5) ?
C241' C246' O25' . . . 115.4(5) ?
C245' C246' O25' . . . 123.8(5) ?
C246' O25' C26' . . . 118.9(4) ?
C26 C26' O25' . . . 108.7(5) ?
C26 C26' H26'a . . . 111.9 ?
C26 C26' H26'b . . . 108.1 ?
O25' C26' H26'a . . . 111.3 ?
O25' C26' H26'b . . . 108.6 ?
H26'a C26' H26'b . . . 108.2 ?
Ni3 O3 H3a . . . 116.7 ?
Ni3 O3 H3b . . . 120.2 ?
H3a O3 H3b . . . 106.6 ?
Ni3 O30 H30a . . . 123.1 ?
Ni3 O30 H30b . . . 121.8 ?
H30a O30 H30b . . . 104.6 ?
Ni3 O30' H30'a . . . 116.6 ?
Ni3 O30' H30'b . . . 120.3 ?
H30'a O30' H30'b . . . 95.3 ?
Ni3 N30 C31 . . . 105.8(3) ?
Ni3 N30 C31' . . . 109.9(3) ?
Ni3 N30 H30 . . . 109.8 ?
C31 N30 C31' . . . 113.4(4) ?
C31 N30 H30 . . . 110.0 ?
C31' N30 H30 . . . 107.8 ?
N30 C31 C32 . . . 109.5(4) ?
N30 C31 H31a . . . 109.9 ?
N30 C31 H31b . . . 109.3 ?
C32 C31 H31a . . . 109.4 ?
C32 C31 H31b . . . 109.8 ?
H31a C31 H31b . . . 108.9 ?
C31 C32 N33 . . . 111.1(5) ?
C31 C32 H32a . . . 109.3 ?
C31 C32 H32b . . . 109.7 ?
N33 C32 H32a . . . 108.9 ?
N33 C32 H32b . . . 109.3 ?
H32a C32 H32b . . . 108.5 ?
Ni3 N33 C32 . . . 106.2(3) ?
Ni3 N33 C34 . . . 114.6(3) ?
Ni3 N33 H33 . . . 108.1 ?
C32 N33 C34 . . . 113.2(4) ?
C32 N33 H33 . . . 106.8 ?
C34 N33 H33 . . . 107.6 ?
N33 C34 C341 . . . 114.7(4) ?
N33 C34 H34a . . . 108.4 ?
N33 C34 H34b . . . 109.1 ?
C341 C34 H34a . . . 108.1 ?
C341 C34 H34b . . . 108.8 ?
H34a C34 H34b . . . 107.6 ?
C34 C341 C342 . . . 120.9(5) ?
C34 C341 C346 . . . 121.9(5) ?
C342 C341 C346 . . . 117.0(6) ?
C341 C342 C343 . . . 121.7(6) ?
C341 C342 H342 . . . 119.8 ?
C343 C342 H342 . . . 118.6 ?
C342 C343 C344 . . . 118.6(6) ?
C342 C343 H343 . . . 121.2 ?
C344 C343 H343 . . . 120.2 ?
C343 C344 C345 . . . 121.7(6) ?
C343 C344 H344 . . . 119.5 ?
C345 C344 H344 . . . 118.9 ?
C344 C345 C346 . . . 119.4(6) ?
C344 C345 H345 . . . 120.8 ?
C346 C345 H345 . . . 119.8 ?
C341 C346 C345 . . . 121.6(5) ?
C341 C346 O35 . . . 120.0(6) ?
C345 C346 O35 . . . 118.1(5) ?
C346 O35 C36 . . . 115.1(4) ?
O35 C36 C36' . . . 109.9(5) ?
O35 C36 H36a . . . 108.9 ?
O35 C36 H36b . . . 109.2 ?
C36' C36 H36a . . . 110.3 ?
C36' C36 H36b . . . 110.1 ?
H36a C36 H36b . . . 108.4 ?
N30 C31' C32' . . . 110.5(4) ?
N30 C31' H31'a . . . 108.9 ?
N30 C31' H31'b . . . 109.2 ?
C32' C31' H31'a . . . 109.8 ?
C32' C31' H31'b . . . 109.6 ?
H31'a C31' H31'b . . . 108.8 ?
C31' C32' N33' . . . 109.0(4) ?
C31' C32' H32'a . . . 109.9 ?
C31' C32' H32'b . . . 109.6 ?
N33' C32' H32'a . . . 109.5 ?
N33' C32' H32'b . . . 109.7 ?
H32'a C32' H32'b . . . 109.2 ?
Ni3 N33' C32' . . . 102.9(3) ?
Ni3 N33' C34' . . . 119.0(3) ?
Ni3 N33' H33' . . . 106.8 ?
C32' N33' C34' . . . 114.7(4) ?
C32' N33' H33' . . . 105.0 ?
C34' N33' H33' . . . 107.4 ?
N33' C34' C341' . . . 115.0(4) ?
N33' C34' H34'a . . . 107.6 ?
N33' C34' H34'b . . . 107.4 ?
C341' C34' H34'a . . . 109.5 ?
C341' C34' H34'b . . . 109.1 ?
H34'a C34' H34'b . . . 108.0 ?
C34' C341' C342' . . . 120.7(5) ?
C34' C341' C346' . . . 122.0(5) ?
C342' C341' C346' . . . 117.3(5) ?
C341' C342' C343' . . . 120.8(6) ?
C341' C342' H342' . . . 119.7 ?
C343' C342' H342' . . . 119.4 ?
C342' C343' C344' . . . 120.1(6) ?
C342' C343' H343' . . . 119.6 ?
C344' C343' H343' . . . 120.3 ?
C343' C344' C345' . . . 120.6(6) ?
C343' C344' H344' . . . 119.2 ?
C345' C344' H344' . . . 120.2 ?
C344' C345' C346' . . . 119.9(6) ?
C344' C345' H345' . . . 120.8 ?
C346' C345' H345' . . . 119.3 ?
C341' C346' C345' . . . 121.2(5) ?
C341' C346' O35' . . . 114.8(5) ?
C345' C346' O35' . . . 123.9(5) ?
C346' O35' C36' . . . 118.9(4) ?
C36 C36' O35' . . . 108.3(5) ?
C36 C36' H36'a . . . 109.3 ?
C36 C36' H36'b . . . 110.5 ?
O35' C36' H36'a . . . 109.3 ?
O35' C36' H36'b . . . 111.4 ?
H36'a C36' H36'b . . . 107.9 ?
Ni4 O4 H4a . . . 107.3 ?
Ni4 O4 H4b . . . 107.8 ?
H4a O4 H4b . . . 121.4 ?
Ni4 O40 H40a . . . 133.9 ?
Ni4 O40 H40b . . . 119.2 ?
H40a O40 H40b . . . 106.4 ?
Ni4 O40' H40'a . . . 112.0 ?
Ni4 O40' H40'b . . . 120.4 ?
H40'a O40' H40'b . . . 94.1 ?
Ni4 N40 C41 . . . 105.7(3) ?
Ni4 N40 C41' . . . 110.2(3) ?
Ni4 N40 H40 . . . 110.1 ?
C41 N40 C41' . . . 113.1(4) ?
C41 N40 H40 . . . 110.3 ?
C41' N40 H40 . . . 107.4 ?
N40 C41 C42 . . . 109.8(4) ?
N40 C41 H41a . . . 109.3 ?
N40 C41 H41b . . . 110.1 ?
C42 C41 H41a . . . 109.8 ?
C42 C41 H41b . . . 109.8 ?
H41a C41 H41b . . . 108.0 ?
C41 C42 N43 . . . 109.6(5) ?
C41 C42 H42a . . . 110.1 ?
C41 C42 H42b . . . 109.5 ?
N43 C42 H42a . . . 109.9 ?
N43 C42 H42b . . . 109.2 ?
H42a C42 H42b . . . 108.5 ?
Ni4 N43 C42 . . . 107.3(3) ?
Ni4 N43 C44 . . . 115.3(3) ?
Ni4 N43 H43 . . . 108.0 ?
C42 N43 C44 . . . 113.9(4) ?
C42 N43 H43 . . . 104.1 ?
C44 N43 H43 . . . 107.6 ?
N43 C44 C441 . . . 116.2(4) ?
N43 C44 H44a . . . 107.9 ?
N43 C44 H44b . . . 107.3 ?
C441 C44 H44a . . . 108.1 ?
C441 C44 H44b . . . 108.0 ?
H44a C44 H44b . . . 109.1 ?
C44 C441 C442 . . . 121.3(5) ?
C44 C441 C446 . . . 120.2(5) ?
C442 C441 C446 . . . 118.5(5) ?
C441 C442 C443 . . . 121.3(5) ?
C441 C442 H442 . . . 119.1 ?
C443 C442 H442 . . . 119.7 ?
C442 C443 C444 . . . 118.7(5) ?
C442 C443 H443 . . . 120.4 ?
C444 C443 H443 . . . 120.9 ?
C443 C444 C445 . . . 121.0(6) ?
C443 C444 H444 . . . 119.3 ?
C445 C444 H444 . . . 119.7 ?
C444 C445 C446 . . . 118.8(6) ?
C444 C445 H445 . . . 120.3 ?
C446 C445 H445 . . . 120.8 ?
C441 C446 C445 . . . 121.5(5) ?
C441 C446 O45 . . . 115.4(5) ?
C445 C446 O45 . . . 123.1(5) ?
C446 O45 C46 . . . 117.8(5) ?
O45 C46 C46' . . . 107.7(5) ?
O45 C46 H46a . . . 110.4 ?
O45 C46 H46b . . . 110.7 ?
C46' C46 H46a . . . 110.3 ?
C46' C46 H46b . . . 109.6 ?
H46a C46 H46b . . . 108.2 ?
N40 C41' C42' . . . 110.8(4) ?
N40 C41' H41'a . . . 109.8 ?
N40 C41' H41'b . . . 108.9 ?
C42' C41' H41'a . . . 110.4 ?
C42' C41' H41'b . . . 108.8 ?
H41'a C41' H41'b . . . 108.0 ?
C41' C42' N43' . . . 109.6(4) ?
C41' C42' H42'a . . . 110.4 ?
C41' C42' H42'b . . . 108.7 ?
N43' C42' H42'a . . . 110.4 ?
N43' C42' H42'b . . . 109.3 ?
H42'a C42' H42'b . . . 108.4 ?
Ni4 N43' C42' . . . 101.9(3) ?
Ni4 N43' C44' . . . 117.6(3) ?
Ni4 N43' H43' . . . 107.3 ?
C42' N43' C44' . . . 113.9(4) ?
C42' N43' H43' . . . 109.1 ?
C44' N43' H43' . . . 106.7 ?
N43' C44' C441' . . . 114.7(4) ?
N43' C44' H44'a . . . 108.3 ?
N43' C44' H44'b . . . 107.6 ?
C441' C44' H44'a . . . 108.5 ?
C441' C44' H44'b . . . 108.5 ?
H44'a C44' H44'b . . . 109.2 ?
C44' C441' C442' . . . 121.2(5) ?
C44' C441' C446' . . . 121.0(5) ?
C442' C441' C446' . . . 117.8(5) ?
C441' C442' C443' . . . 121.9(6) ?
C441' C442' H442' . . . 119.0 ?
C443' C442' H442' . . . 119.1 ?
C442' C443' C444' . . . 119.3(6) ?
C442' C443' H443' . . . 119.8 ?
C444' C443' H443' . . . 121.0 ?
C443' C444' C445' . . . 120.0(6) ?
C443' C444' H444' . . . 119.2 ?
C445' C444' H444' . . . 120.9 ?
C444' C445' C446' . . . 120.5(6) ?
C444' C445' H445' . . . 120.4 ?
C446' C445' H445' . . . 119.1 ?
C441' C446' C445' . . . 120.5(6) ?
C441' C446' O45' . . . 116.5(5) ?
C445' C446' O45' . . . 122.9(6) ?
C446' O45' C46' . . . 115.8(4) ?
C46 C46' O45' . . . 108.7(5) ?
C46 C46' H46'a . . . 111.7 ?
C46 C46' H46'b . . . 109.9 ?
O45' C46' H46'a . . . 109.6 ?
O45' C46' H46'b . . . 109.1 ?
H46'a C46' H46'b . . . 107.8 ?
O11 S1 O12 . . . 109.7(3) ?
O11 S1 O13 . . . 109.1(3) ?
O11 S1 O14 . . . 112.2(2) ?
O12 S1 O13 . . . 107.9(3) ?
O12 S1 O14 . . . 107.5(3) ?
O13 S1 O14 . . . 110.3(3) ?
O11' S1 O12' . . . 87(2) ?
O11' S1 O13' . . . 114.0(19) ?
O11' S1 O14' . . . 97(2) ?
O12' S1 O13' . . . 107(3) ?
O12' S1 O14' . . . 121(3) ?
O13' S1 O14' . . . 124(3) ?
O21 S2 O22 . . . 108.0(3) ?
O21 S2 O23 . . . 109.9(3) ?
O21 S2 O24 . . . 108.3(3) ?
O22 S2 O23 . . . 111.3(2) ?
O22 S2 O24 . . . 108.9(3) ?
O23 S2 O24 . . . 110.3(3) ?
O21' S2 O22' . . . 106.7(13) ?
O21' S2 O23' . . . 108.0(13) ?
O21' S2 O24' . . . 113.6(13) ?
O22' S2 O23' . . . 109.1(14) ?
O22' S2 O24' . . . 115.4(12) ?
O23' S2 O24' . . . 103.8(14) ?
O31 S3 O32 . . . 108.8(2) ?
O31 S3 O33 . . . 109.6(3) ?
O31 S3 O34 . . . 111.3(2) ?
O32 S3 O33 . . . 108.4(2) ?
O32 S3 O34 . . . 108.9(2) ?
O33 S3 O34 . . . 109.7(2) ?
O41 S4 O42 . . . 108.9(2) ?
O41 S4 O43 . . . 109.4(2) ?
O41 S4 O44 . . . 108.5(2) ?
O42 S4 O43 . . . 109.7(2) ?
O42 S4 O44 . . . 110.3(2) ?
O43 S4 O44 . . . 110.0(2) ?
H01a O01 H01b . . . 129.4 ?
H02a O02 H02b . . . 105.0 ?
H03a O03 H03b . . . 98.6 ?
H04a O04 H04b . . . 108.5 ?
H05a O05 H05b . . . 102.0 ?
H06a O06 H06b . . . 99.2 ?
H07b O07 H07a . . . 100.3 ?
H08a O08 H08b . . . 72.5 ?
H09a O09 H09b . . . 100.8 ?
H010a O010 H010b . . . 106.1 ?
H013a O013 H013b . . . 113.2 ?

loop_
_geom_bond_atom_site_label_1
_geom_bond_atom_site_label_2
_geom_bond_site_symmetry_1
_geom_bond_site_symmetry_2
_geom_bond_distance
_geom_bond_publ_flag
Ni1 O1 . . 2.080(4) ?
Ni1 O10 . . 2.093(4) ?
Ni1 O10' . . 2.101(4) ?
Ni1 N10 . . 2.075(4) ?
Ni1 N13 . . 2.113(5) ?
Ni1 N13' . . 2.134(4) ?
Ni2 O2 . . 2.063(4) ?
Ni2 O20 . . 2.101(4) ?
Ni2 O20' . . 2.096(4) ?
Ni2 N20 . . 2.079(4) ?
Ni2 N23 . . 2.122(5) ?
Ni2 N23' . . 2.124(4) ?
Ni3 O3 . . 2.099(4) ?
Ni3 O30 . . 2.090(4) ?
Ni3 O30' . . 2.087(4) ?
Ni3 N30 . . 2.075(4) ?
Ni3 N33 . . 2.127(5) ?
Ni3 N33' . . 2.117(4) ?
Ni4 O4 . . 2.070(4) ?
Ni4 O40 . . 2.091(4) ?
Ni4 O40' . . 2.096(4) ?
Ni4 N40 . . 2.072(4) ?
Ni4 N43 . . 2.103(4) ?
Ni4 N43' . . 2.142(4) ?
O1 H1a . . .870 ?
O1 H1b . . .908 ?
O10 H10a . . .808 ?
O10 H10b . . .939 ?
O10' H10'a . . 1.031 ?
O10' H10'b . . .726 ?
N10 C11 . . 1.486(7) ?
N10 C11' . . 1.478(6) ?
N10 H10 . . .931 ?
C11 C12 . . 1.517(8) ?
C11 H11a . . .949 ?
C11 H11b . . .951 ?
C12 N13 . . 1.477(7) ?
C12 H12a . . .955 ?
C12 H12b . . .953 ?
N13 C14 . . 1.492(7) ?
N13 H13 . . .928 ?
C14 C141 . . 1.513(8) ?
C14 H14a . . .963 ?
C14 H14b . . .955 ?
C141 C142 . . 1.391(7) ?
C141 C146 . . 1.381(8) ?
C142 C143 . . 1.383(9) ?
C142 H142 . . .958 ?
C143 C144 . . 1.386(9) ?
C143 H143 . . .965 ?
C144 C145 . . 1.394(8) ?
C144 H144 . . .953 ?
C145 C146 . . 1.403(9) ?
C145 H145 . . .972 ?
C146 O15 . . 1.374(7) ?
O15 C16 . . 1.405(7) ?
C16 C16' . . 1.496(9) ?
C16 H16a . . .964 ?
C16 H16b . . .958 ?
C11' C12' . . 1.513(7) ?
C11' H11'a . . .963 ?
C11' H11'b . . .963 ?
C12' N13' . . 1.477(7) ?
C12' H12'a . . .955 ?
C12' H12'b . . .945 ?
N13' C14' . . 1.491(7) ?
N13' H13' . . .929 ?
C14' C141' . . 1.503(7) ?
C14' H14'a . . .961 ?
C14' H14'b . . .955 ?
C141' C142' . . 1.375(8) ?
C141' C146' . . 1.419(8) ?
C142' C143' . . 1.385(8) ?
C142' H142' . . .965 ?
C143' C144' . . 1.372(10) ?
C143' H143' . . .963 ?
C144' C145' . . 1.396(9) ?
C144' H144' . . .956 ?
C145' C146' . . 1.381(7) ?
C145' H145' . . .965 ?
C146' O15' . . 1.388(7) ?
O15' C16' . . 1.405(8) ?
C16' H16'a . . .954 ?
C16' H16'b . . .976 ?
O2 H2a . . .866 ?
O2 H2b . . 1.024 ?
O20 H20a . . .885 ?
O20 H20b . . .878 ?
O20' H20'a . . .931 ?
O20' H20'b . . .885 ?
N20 C21 . . 1.494(7) ?
N20 C21' . . 1.485(6) ?
N20 H20' . . .921 ?
C21 C22 . . 1.516(8) ?
C21 H21a . . .948 ?
C21 H21b . . .961 ?
C22 N23 . . 1.491(7) ?
C22 H22a . . .961 ?
C22 H22b . . .953 ?
N23 C24 . . 1.497(7) ?
N23 H23 . . .926 ?
C24 C241 . . 1.507(8) ?
C24 H24a . . .956 ?
C24 H24b . . .954 ?
C241 C242 . . 1.387(8) ?
C241 C246 . . 1.397(8) ?
C242 C243 . . 1.382(10) ?
C242 H242 . . .961 ?
C243 C244 . . 1.360(10) ?
C243 H243 . . .962 ?
C244 C245 . . 1.366(9) ?
C244 H244 . . .953 ?
C245 C246 . . 1.385(10) ?
C245 H245 . . .960 ?
C246 O25 . . 1.377(7) ?
O25 C26 . . 1.408(8) ?
C26 C26' . . 1.503(9) ?
C26 H26a . . .953 ?
C26 H26b . . .977 ?
C21' C22' . . 1.500(8) ?
C21' H21'a . . .962 ?
C21' H21'b . . .950 ?
C22' N23' . . 1.466(7) ?
C22' H22'a . . .954 ?
C22' H22'b . . .953 ?
N23' C24' . . 1.475(7) ?
N23' H23' . . .926 ?
C24' C241' . . 1.526(7) ?
C24' H24'a . . .949 ?
C24' H24'b . . .953 ?
C241' C242' . . 1.380(8) ?
C241' C246' . . 1.415(8) ?
C242' C243' . . 1.395(9) ?
C242' H242' . . .963 ?
C243' C244' . . 1.382(10) ?
C243' H243' . . .959 ?
C244' C245' . . 1.384(9) ?
C244' H244' . . .962 ?
C245' C246' . . 1.401(7) ?
C245' H245' . . .953 ?
C246' O25' . . 1.364(7) ?
O25' C26' . . 1.439(7) ?
C26' H26'a . . .942 ?
C26' H26'b . . .974 ?
O3 H3a . . .833 ?
O3 H3b . . .997 ?
O30 H30a . . .852 ?
O30 H30b . . .790 ?
O30' H30'a . . .935 ?
O30' H30'b . . .805 ?
N30 C31 . . 1.476(7) ?
N30 C31' . . 1.477(6) ?
N30 H30 . . .930 ?
C31 C32 . . 1.522(8) ?
C31 H31a . . .953 ?
C31 H31b . . .953 ?
C32 N33 . . 1.479(7) ?
C32 H32a . . .956 ?
C32 H32b . . .954 ?
N33 C34 . . 1.491(8) ?
N33 H33 . . .927 ?
C34 C341 . . 1.512(8) ?
C34 H34a . . .965 ?
C34 H34b . . .959 ?
C341 C342 . . 1.400(8) ?
C341 C346 . . 1.383(8) ?
C342 C343 . . 1.397(9) ?
C342 H342 . . .961 ?
C343 C344 . . 1.380(10) ?
C343 H343 . . .960 ?
C344 C345 . . 1.345(9) ?
C344 H344 . . .962 ?
C345 C346 . . 1.408(10) ?
C345 H345 . . .951 ?
C346 O35 . . 1.392(7) ?
O35 C36 . . 1.418(7) ?
C36 C36' . . 1.490(9) ?
C36 H36a . . .958 ?
C36 H36b . . .955 ?
C31' C32' . . 1.509(7) ?
C31' H31'a . . .952 ?
C31' H31'b . . .956 ?
C32' N33' . . 1.461(7) ?
C32' H32'a . . .948 ?
C32' H32'b . . .955 ?
N33' C34' . . 1.493(7) ?
N33' H33' . . .931 ?
C34' C341' . . 1.507(7) ?
C34' H34'a . . .953 ?
C34' H34'b . . .964 ?
C341' C342' . . 1.389(8) ?
C341' C346' . . 1.420(8) ?
C342' C343' . . 1.408(9) ?
C342' H342' . . .970 ?
C343' C344' . . 1.371(10) ?
C343' H343' . . .966 ?
C344' C345' . . 1.375(10) ?
C344' H344' . . .960 ?
C345' C346' . . 1.385(8) ?
C345' H345' . . .975 ?
C346' O35' . . 1.390(7) ?
O35' C36' . . 1.413(8) ?
C36' H36'a . . .971 ?
C36' H36'b . . .949 ?
O4 H4a . . .804 ?
O4 H4b . . .785 ?
O40 H40a . . .861 ?
O40 H40b . . .877 ?
O40' H40'a . . .888 ?
O40' H40'b . . .918 ?
N40 C41 . . 1.488(7) ?
N40 C41' . . 1.490(6) ?
N40 H40 . . .922 ?
C41 C42 . . 1.512(8) ?
C41 H41a . . .963 ?
C41 H41b . . .955 ?
C42 N43 . . 1.485(7) ?
C42 H42a . . .955 ?
C42 H42b . . .956 ?
N43 C44 . . 1.497(7) ?
N43 H43 . . .929 ?
C44 C441 . . 1.505(8) ?
C44 H44a . . .952 ?
C44 H44b . . .952 ?
C441 C442 . . 1.376(8) ?
C441 C446 . . 1.399(7) ?
C442 C443 . . 1.398(9) ?
C442 H442 . . .956 ?
C443 C444 . . 1.388(9) ?
C443 H443 . . .958 ?
C444 C445 . . 1.392(9) ?
C444 H444 . . .956 ?
C445 C446 . . 1.373(9) ?
C445 H445 . . .955 ?
C446 O45 . . 1.398(7) ?
O45 C46 . . 1.407(7) ?
C46 C46' . . 1.490(10) ?
C46 H46a . . .960 ?
C46 H46b . . .956 ?
C41' C42' . . 1.491(8) ?
C41' H41'a . . .952 ?
C41' H41'b . . .966 ?
C42' N43' . . 1.480(7) ?
C42' H42'a . . .950 ?
C42' H42'b . . .962 ?
N43' C44' . . 1.483(7) ?
N43' H43' . . .925 ?
C44' C441' . . 1.529(8) ?
C44' H44'a . . .951 ?
C44' H44'b . . .953 ?
C441' C442' . . 1.385(9) ?
C441' C446' . . 1.393(9) ?
C442' C443' . . 1.376(9) ?
C442' H442' . . .965 ?
C443' C444' . . 1.391(10) ?
C443' H443' . . .964 ?
C444' C445' . . 1.361(10) ?
C444' H444' . . .964 ?
C445' C446' . . 1.391(8) ?
C445' H445' . . .976 ?
C446' O45' . . 1.382(7) ?
O45' C46' . . 1.450(8) ?
C46' H46'a . . .951 ?
C46' H46'b . . .969 ?
S1 O11 . . 1.433(4) ?
S1 O12 . . 1.483(5) ?
S1 O13 . . 1.461(5) ?
S1 O14 . . 1.470(4) ?
S1 O11' . . 1.62(3) ?
S1 O12' . . 1.49(5) ?
S1 O13' . . 1.40(4) ?
S1 O14' . . 1.54(6) ?
S2 O21 . . 1.476(5) ?
S2 O22 . . 1.469(4) ?
S2 O23 . . 1.462(4) ?
S2 O24 . . 1.481(4) ?
S2 O21' . . 1.55(2) ?
S2 O22' . . 1.48(2) ?
S2 O23' . . 1.50(3) ?
S2 O24' . . 1.44(2) ?
S3 O31 . . 1.469(5) ?
S3 O32 . . 1.485(4) ?
S3 O33 . . 1.484(4) ?
S3 O34 . . 1.469(5) ?
S4 O41 . . 1.486(4) ?
S4 O42 . . 1.473(4) ?
S4 O43 . . 1.469(5) ?
S4 O44 . . 1.493(4) ?
O01 H01a . . 1.084 ?
O01 H01b . . .930 ?
O02 H02a . . .796 ?
O02 H02b . . .859 ?
O03 H03a . . .961 ?
O03 H03b . . .957 ?
O04 H04a . . .767 ?
O04 H04b . . .524 ?
O05 H05a . . 1.129 ?
O05 H05b . . 1.198 ?
O06 H06a . . .986 ?
O06 H06b . . .908 ?
O07 H07b . . .868 ?
O07 H07a . . .703 ?
O08 H08a . . .814 ?
O08 H08b . . .924 ?
O09 H09a . . .987 ?
O09 H09b . . .926 ?
O010 H010a . . .980 ?
O010 H010b . . .890 ?
O013 H013a . . 1.070 ?
O013 H013b . . 1.118 ?

loop_
_geom_hbond_atom_site_label_D
_geom_hbond_atom_site_label_H
_geom_hbond_atom_site_label_A
_geom_hbond_site_symmetry_D
_geom_hbond_site_symmetry_H
_geom_hbond_site_symmetry_A
_geom_hbond_distance_DH
_geom_hbond_distance_HA
_geom_hbond_distance_DA
_geom_hbond_angle_DHA
_geom_hbond_publ_flag
? ? ? ? ? ? ? ? ? ? ?

loop_
_geom_torsion_atom_site_label_1
_geom_torsion_atom_site_label_2
_geom_torsion_atom_site_label_3
_geom_torsion_atom_site_label_4
_geom_torsion_site_symmetry_1
_geom_torsion_site_symmetry_2
_geom_torsion_site_symmetry_3
_geom_torsion_site_symmetry_4
_geom_torsion
_geom_torsion_publ_flag
? ? ? ? ? ? ? ? ? ?
